data_1527348
loop_
_publ_author_name
'Engberg, A.'

_publ_section_title
;
 An X-Ray refinement of the crystal structure of copper(II) chloride
 dihydrate
;
_journal_name_full 'Acta Chemica Scandinavica (1-27,1973-42,1988)'
_journal_page_first 3510
_journal_page_last 3526
_journal_volume 24
_journal_year 1970
_chemical_formula_sum 'Cl2 Cu H4 O2'
_chemical_name_systematic 'Cu Cl2 (H2 O)2'
_space_group_IT_number 53
_symmetry_space_group_name_Hall '-P 2ac 2'
_symmetry_space_group_name_H-M 'P m n a'
_cell_angle_alpha 90
_cell_angle_beta 90
_cell_angle_gamma 90
_cell_formula_units_Z 2
_cell_length_a 8.104
_cell_length_b 3.757
_cell_length_c 7.433
_cell_volume 226.311
_citation_journal_id_ASTM ACSAA4
_cod_data_source_file Engberg_ACSAA4_1970_1230.cif
_cod_data_source_block H4Cl2Cu1O2
_cod_original_cell_volume 226.3105
_cod_original_formula_sum 'H4 Cl2 Cu1 O2'
_cod_database_code 1527348

loop_
_symmetry_equiv_pos_as_xyz
x,y,z
-x+1/2,-y,z+1/2
x,-y,-z
-x+1/2,y,-z+1/2
-x,-y,-z
x-1/2,y,-z-1/2
-x,y,z
x-1/2,-y,z-1/2

loop_
_atom_site_label
_atom_site_type_symbol
_atom_site_fract_x
_atom_site_fract_y
_atom_site_fract_z
_atom_site_occupancy
_atom_site_U_iso_or_equiv
H1 H+1 0.3065 0.1295 0.0822 1 0.0
Cl1 Cl-1 0 0.3803 0.2402 1 0.0
O1 O-2 0.2402 0 0 1 0.0
Cu1 Cu+2 0 0 0 1 0.0
